data_4304092
loop_
_publ_author_name
'Young Mee Na'
'Tae Hwan Noh'
'In Sung Chun'
'Young-A Lee'
'Jongki Hong'
'Ok-Sang Jung'

_publ_section_title
;
Subtle Ring-Constraint Effects on the Formation of Metallacycles.
Cyclodimer versus Cyclotrimer of Bis(chloro)-1,4-bis(dimethyl-3 or
4-pyridylsilyl)benzenepalladium(II) Complexes
;
_journal_name_full 'Inorganic Chemistry'
_journal_page_first 1391
_journal_page_last 1396
_journal_paper_doi 10.1021/ic701489p
_journal_volume 47
_journal_year 2008
_chemical_formula_sum 'C44 H60 Cl4 N4 O2 Pd2 Si4'
_chemical_formula_weight 1143.92
_chemical_name_systematic
; 
 ? 
;
_space_group_IT_number 2
_symmetry_cell_setting triclinic
_symmetry_space_group_name_Hall '-P 1'
_symmetry_space_group_name_H-M 'P -1'
_atom_sites_solution_hydrogens geom
_atom_sites_solution_primary direct
_atom_sites_solution_secondary difmap
_audit_creation_method SHELXTL
_cell_angle_alpha 83.1640(10)
_cell_angle_beta 72.7310(10)
_cell_angle_gamma 82.3300(10)
_cell_formula_units_Z 1
_cell_length_a 8.4631(5)
_cell_length_b 12.2210(8)
_cell_length_c 13.8289(9)
_cell_measurement_reflns_used 2787
_cell_measurement_temperature 173(2)
_cell_measurement_theta_max 27.64
_cell_measurement_theta_min 2.19
_cell_volume 1348.82(15)
_computing_cell_refinement 'Bruker SMART'
_computing_data_collection 'Bruker SMART'
_computing_data_reduction 'Bruker SAINT'
_computing_molecular_graphics 'Bruker SHELXTL'
_computing_publication_material 'Bruker SHELXTL'
_computing_structure_refinement 'Bruker SHELXTL'
_computing_structure_solution 'Bruker SHELXTL'
_diffrn_ambient_temperature 173(2)
_diffrn_measured_fraction_theta_full 0.981
_diffrn_measured_fraction_theta_max 0.981
_diffrn_measurement_device_type 'CCD area detector'
_diffrn_measurement_method 'phi and omega scans'
_diffrn_radiation_monochromator graphite
_diffrn_radiation_source 'fine-focus sealed tube'
_diffrn_radiation_type MoK\a
_diffrn_radiation_wavelength 0.71073
_diffrn_reflns_av_R_equivalents 0.0441
_diffrn_reflns_av_sigmaI/netI 0.0794
_diffrn_reflns_limit_h_max 10
_diffrn_reflns_limit_h_min -10
_diffrn_reflns_limit_k_max 14
_diffrn_reflns_limit_k_min -15
_diffrn_reflns_limit_l_max 17
_diffrn_reflns_limit_l_min -14
_diffrn_reflns_number 7994
_diffrn_reflns_theta_full 26.37
_diffrn_reflns_theta_max 26.37
_diffrn_reflns_theta_min 1.55
_exptl_absorpt_coefficient_mu 0.990
_exptl_absorpt_correction_type none
_exptl_crystal_colour pale-yellow
_exptl_crystal_density_diffrn 1.408
_exptl_crystal_density_meas 0
_exptl_crystal_density_method 'not measured'
_exptl_crystal_description plate
_exptl_crystal_F_000 584
_exptl_crystal_size_max 0.35
_exptl_crystal_size_mid 0.20
_exptl_crystal_size_min 0.10
_refine_diff_density_max 1.078
_refine_diff_density_min -0.678
_refine_diff_density_rms 0.121
_refine_ls_extinction_method none
_refine_ls_goodness_of_fit_ref 1.053
_refine_ls_hydrogen_treatment constr
_refine_ls_matrix_type full
_refine_ls_number_parameters 268
_refine_ls_number_reflns 5423
_refine_ls_number_restraints 4
_refine_ls_restrained_S_all 1.054
_refine_ls_R_factor_all 0.0782
_refine_ls_R_factor_gt 0.0472
_refine_ls_shift/su_max 0.001
_refine_ls_shift/su_mean 0.000
_refine_ls_structure_factor_coef Fsqd
_refine_ls_weighting_details 'calc w=1/[\s^2^(Fo^2^)+(0.0666P)^2^+0.0000P] where P=(Fo^2^+2Fc^2^)/3'
_refine_ls_weighting_scheme calc
_refine_ls_wR_factor_gt 0.1220
_refine_ls_wR_factor_ref 0.1354
_reflns_number_gt 3874
_reflns_number_total 5423
_reflns_threshold_expression >2sigma(I)
_cod_data_source_file ic701489p-file001_1.cif
_cod_data_source_block '[PdCl2(p-psb)]2'
_cod_depositor_comments
;
The following automatic conversions were performed:
'_symmetry_cell_setting' value 'Triclinic' changed to 'triclinic'
according to '/home/saulius/struct/CIF-dictionaries/cif_core.dic'
dictionary named 'cif_core.dic' version 2.4.1 from 2010-06-29.

Automatic conversion script
Id: cif_fix_enum 1527 2010-12-29 10:47:43Z saulius 
;
_cod_database_code 4304092

loop_
_symmetry_equiv_pos_as_xyz
'x, y, z'
'-x, -y, -z'

loop_
_atom_site_label
_atom_site_type_symbol
_atom_site_fract_x
_atom_site_fract_y
_atom_site_fract_z
_atom_site_U_iso_or_equiv
_atom_site_adp_type
_atom_site_occupancy
_atom_site_symmetry_multiplicity
_atom_site_calc_flag
_atom_site_refinement_flags
_atom_site_disorder_assembly
_atom_site_disorder_group
Pd1 Pd 0.00127(5) 0.15280(3) 0.49066(3) 0.02104(14) Uani 1 1 d . . .
Cl1 Cl 0.23539(16) 0.06130(11) 0.38750(10) 0.0277(3) Uani 1 1 d . . .
Cl2 Cl -0.22515(17) 0.25607(12) 0.58832(11) 0.0354(3) Uani 1 1 d . . .
Si1 Si 0.32604(18) 0.14977(11) 0.87748(11) 0.0220(3) Uani 1 1 d . . .
Si2 Si 0.38258(19) 0.68380(12) 0.86867(12) 0.0248(3) Uani 1 1 d . . .
N1 N 0.1078(5) 0.1352(4) 0.6057(3) 0.0252(10) Uani 1 1 d . . .
N2 N 0.1065(5) 0.8192(3) 0.6228(3) 0.0245(10) Uani 1 1 d . . .
C1 C 0.2599(7) 0.1656(5) 0.5898(4) 0.0341(14) Uani 1 1 d . . .
H1 H 0.3230 0.1867 0.5225 0.041 Uiso 1 1 calc R . .
C2 C 0.3287(7) 0.1670(5) 0.6703(4) 0.0333(14) Uani 1 1 d . . .
H2 H 0.4371 0.1892 0.6566 0.040 Uiso 1 1 calc R . .
C3 C 0.2406(7) 0.1365(4) 0.7691(4) 0.0233(12) Uani 1 1 d . . .
C4 C 0.0862(7) 0.1004(4) 0.7808(4) 0.0275(12) Uani 1 1 d . . .
H4 H 0.0215 0.0758 0.8466 0.033 Uiso 1 1 calc R . .
C5 C 0.0249(7) 0.0997(4) 0.6987(4) 0.0272(12) Uani 1 1 d . . .
H5 H -0.0798 0.0728 0.7095 0.033 Uiso 1 1 calc R . .
C6 C 0.3409(6) 0.3004(4) 0.8812(4) 0.0203(11) Uani 1 1 d . . .
C7 C 0.4716(8) 0.3502(5) 0.8113(5) 0.0369(14) Uani 1 1 d . . .
H7 H 0.5529 0.3071 0.7636 0.044 Uiso 1 1 calc R . .
C8 C 0.4844(8) 0.4650(5) 0.8108(5) 0.0358(14) Uani 1 1 d . . .
H8 H 0.5750 0.4974 0.7626 0.043 Uiso 1 1 calc R . .
C9 C 0.3684(6) 0.5311(4) 0.8787(4) 0.0220(11) Uani 1 1 d . . .
C10 C 0.2413(7) 0.4800(4) 0.9489(4) 0.0317(13) Uani 1 1 d . . .
H10 H 0.1614 0.5222 0.9980 0.038 Uiso 1 1 calc R . .
C11 C 0.2280(7) 0.3648(4) 0.9489(4) 0.0306(13) Uani 1 1 d . . .
H11 H 0.1380 0.3323 0.9975 0.037 Uiso 1 1 calc R . .
C12 C 0.2711(6) 0.7452(4) 0.7710(4) 0.0225(11) Uani 1 1 d . . .
C13 C 0.1180(7) 0.7142(5) 0.7768(4) 0.0343(14) Uani 1 1 d . . .
H13 H 0.0659 0.6650 0.8322 0.041 Uiso 1 1 calc R . .
C14 C 0.0387(7) 0.7533(5) 0.7036(4) 0.0363(15) Uani 1 1 d . . .
H14 H -0.0687 0.7321 0.7115 0.044 Uiso 1 1 calc R . .
C15 C 0.2548(7) 0.8527(4) 0.6148(4) 0.0297(13) Uani 1 1 d . . .
H15 H 0.3043 0.9009 0.5578 0.036 Uiso 1 1 calc R . .
C16 C 0.3376(7) 0.8186(4) 0.6879(4) 0.0283(13) Uani 1 1 d . . .
H16 H 0.4408 0.8456 0.6812 0.034 Uiso 1 1 calc R . .
C17 C 0.5354(7) 0.0719(5) 0.8523(5) 0.0340(14) Uani 1 1 d . . .
H17A H 0.5821 0.0779 0.9082 0.041 Uiso 1 1 calc R . .
H17B H 0.6080 0.1029 0.7885 0.041 Uiso 1 1 calc R . .
H17C H 0.5268 -0.0062 0.8470 0.041 Uiso 1 1 calc R . .
C18 C 0.1799(7) 0.0964(4) 0.9979(4) 0.0307(13) Uani 1 1 d . . .
H18A H 0.2234 0.1031 1.0550 0.037 Uiso 1 1 calc R . .
H18B H 0.1684 0.0184 0.9942 0.037 Uiso 1 1 calc R . .
H18C H 0.0710 0.1397 1.0080 0.037 Uiso 1 1 calc R . .
C19 C 0.6017(7) 0.7140(5) 0.8230(5) 0.0381(15) Uani 1 1 d . . .
H19A H 0.6596 0.6820 0.8732 0.046 Uiso 1 1 calc R . .
H19B H 0.6063 0.7944 0.8132 0.046 Uiso 1 1 calc R . .
H19C H 0.6557 0.6815 0.7582 0.046 Uiso 1 1 calc R . .
C20 C 0.2727(8) 0.7397(4) 0.9933(4) 0.0368(15) Uani 1 1 d . . .
H20A H 0.3302 0.7078 1.0437 0.044 Uiso 1 1 calc R . .
H20B H 0.1580 0.7203 1.0156 0.044 Uiso 1 1 calc R . .
H20C H 0.2721 0.8205 0.9863 0.044 Uiso 1 1 calc R . .
O1 O -0.282(3) 0.6042(17) 0.5701(16) 0.167(8) Uiso 0.50 1 d PD . .
C21 C -0.393(4) 0.561(3) 0.518(2) 0.165(12) Uiso 0.50 1 d PD . .
C22 C -0.552(3) 0.517(3) 0.543(2) 0.151(11) Uiso 0.50 1 d PD . .
O2 O 0.024(4) 0.539(3) 0.303(2) 0.291(15) Uiso 0.50 1 d PD . .
C23 C -0.105(4) 0.537(3) 0.407(2) 0.154(11) Uiso 0.50 1 d PD . .
C24 C -0.102(10) 0.538(8) 0.512(3) 0.51(6) Uiso 0.50 1 d PD . .

loop_
_atom_site_aniso_label
_atom_site_aniso_U_11
_atom_site_aniso_U_22
_atom_site_aniso_U_33
_atom_site_aniso_U_23
_atom_site_aniso_U_13
_atom_site_aniso_U_12
Pd1 0.0190(2) 0.0272(2) 0.0197(2) -0.00104(16) -0.00946(16) -0.00372(16)
Cl1 0.0237(7) 0.0338(7) 0.0264(7) -0.0036(6) -0.0083(6) -0.0020(6)
Cl2 0.0286(8) 0.0439(8) 0.0320(8) -0.0089(7) -0.0072(6) 0.0035(7)
Si1 0.0242(8) 0.0216(7) 0.0238(8) -0.0022(6) -0.0129(6) -0.0010(6)
Si2 0.0268(8) 0.0217(7) 0.0306(9) 0.0012(6) -0.0166(7) -0.0026(6)
N1 0.023(2) 0.031(2) 0.024(3) -0.003(2) -0.010(2) -0.003(2)
N2 0.024(2) 0.029(2) 0.022(2) -0.001(2) -0.009(2) -0.002(2)
C1 0.028(3) 0.050(4) 0.028(3) -0.001(3) -0.009(3) -0.016(3)
C2 0.028(3) 0.048(4) 0.030(3) 0.000(3) -0.014(3) -0.016(3)
C3 0.029(3) 0.022(3) 0.024(3) -0.002(2) -0.014(2) -0.005(2)
C4 0.027(3) 0.032(3) 0.024(3) 0.002(2) -0.008(2) -0.008(2)
C5 0.024(3) 0.037(3) 0.023(3) 0.001(2) -0.009(2) -0.008(2)
C6 0.020(3) 0.023(3) 0.023(3) 0.000(2) -0.013(2) -0.004(2)
C7 0.037(4) 0.032(3) 0.038(4) -0.011(3) -0.002(3) 0.003(3)
C8 0.039(4) 0.028(3) 0.034(4) -0.002(3) 0.002(3) -0.012(3)
C9 0.020(3) 0.023(3) 0.023(3) 0.001(2) -0.010(2) 0.000(2)
C10 0.028(3) 0.029(3) 0.034(3) -0.011(3) -0.002(3) 0.002(2)
C11 0.028(3) 0.028(3) 0.032(3) -0.003(3) -0.002(3) -0.008(3)
C12 0.027(3) 0.023(3) 0.022(3) -0.005(2) -0.013(2) -0.001(2)
C13 0.028(3) 0.047(4) 0.030(3) 0.009(3) -0.012(3) -0.010(3)
C14 0.021(3) 0.059(4) 0.030(3) 0.002(3) -0.009(3) -0.011(3)
C15 0.026(3) 0.033(3) 0.032(3) 0.006(3) -0.013(3) -0.010(2)
C16 0.025(3) 0.028(3) 0.037(3) 0.002(3) -0.016(3) -0.009(2)
C17 0.035(3) 0.034(3) 0.039(4) -0.009(3) -0.020(3) 0.003(3)
C18 0.041(4) 0.024(3) 0.031(3) 0.003(2) -0.017(3) -0.003(3)
C19 0.034(3) 0.032(3) 0.057(4) 0.004(3) -0.028(3) -0.007(3)
C20 0.054(4) 0.025(3) 0.039(4) 0.000(3) -0.026(3) -0.003(3)

loop_
_atom_type_symbol
_atom_type_description
_atom_type_scat_dispersion_real
_atom_type_scat_dispersion_imag
_atom_type_scat_source
C C 0.0033 0.0016 'International Tables Vol C Tables 4.2.6.8 and 6.1.1.4'
H H 0.0000 0.0000 'International Tables Vol C Tables 4.2.6.8 and 6.1.1.4'
N N 0.0061 0.0033 'International Tables Vol C Tables 4.2.6.8 and 6.1.1.4'
O O 0.0106 0.0060 'International Tables Vol C Tables 4.2.6.8 and 6.1.1.4'
Si Si 0.0817 0.0704 'International Tables Vol C Tables 4.2.6.8 and 6.1.1.4'
Cl Cl 0.1484 0.1585 'International Tables Vol C Tables 4.2.6.8 and 6.1.1.4'
Pd Pd -0.9988 1.0072 'International Tables Vol C Tables 4.2.6.8 and 6.1.1.4'

loop_
_geom_angle_atom_site_label_1
_geom_angle_atom_site_label_2
_geom_angle_atom_site_label_3
_geom_angle
_geom_angle_site_symmetry_1
_geom_angle_site_symmetry_3
_geom_angle_publ_flag
N2 Pd1 N1 176.35(17) 2_566 . ?
N2 Pd1 Cl2 87.96(13) 2_566 . ?
N1 Pd1 Cl2 89.79(13) . . ?
N2 Pd1 Cl1 91.35(13) 2_566 . ?
N1 Pd1 Cl1 90.68(13) . . ?
Cl2 Pd1 Cl1 175.86(5) . . ?
C17 Si1 C18 112.3(3) . . ?
C17 Si1 C6 110.2(2) . . ?
C18 Si1 C6 109.8(2) . . ?
C17 Si1 C3 108.2(3) . . ?
C18 Si1 C3 108.9(2) . . ?
C6 Si1 C3 107.3(2) . . ?
C19 Si2 C20 112.1(3) . . ?
C19 Si2 C9 110.7(2) . . ?
C20 Si2 C9 109.7(2) . . ?
C19 Si2 C12 109.4(3) . . ?
C20 Si2 C12 109.6(2) . . ?
C9 Si2 C12 105.2(2) . . ?
C5 N1 C1 118.8(4) . . ?
C5 N1 Pd1 120.8(3) . . ?
C1 N1 Pd1 120.3(4) . . ?
C14 N2 C15 118.2(4) . . ?
C14 N2 Pd1 118.5(3) . 2_566 ?
C15 N2 Pd1 122.7(4) . 2_566 ?
N1 C1 C2 121.5(5) . . ?
C3 C2 C1 120.8(5) . . ?
C2 C3 C4 115.3(4) . . ?
C2 C3 Si1 120.5(4) . . ?
C4 C3 Si1 124.1(4) . . ?
C5 C4 C3 121.5(5) . . ?
N1 C5 C4 121.9(5) . . ?
C11 C6 C7 117.9(5) . . ?
C11 C6 Si1 123.0(4) . . ?
C7 C6 Si1 119.1(4) . . ?
C6 C7 C8 120.4(5) . . ?
C9 C8 C7 121.8(5) . . ?
C10 C9 C8 117.1(5) . . ?
C10 C9 Si2 122.9(4) . . ?
C8 C9 Si2 120.0(4) . . ?
C9 C10 C11 121.1(5) . . ?
C6 C11 C10 121.7(5) . . ?
C13 C12 C16 115.6(5) . . ?
C13 C12 Si2 120.1(4) . . ?
C16 C12 Si2 124.2(4) . . ?
C12 C13 C14 121.1(5) . . ?
N2 C14 C13 122.6(5) . . ?
N2 C15 C16 121.5(5) . . ?
C15 C16 C12 120.9(5) . . ?
C22 C21 O1 140(3) . . ?
C24 C23 O2 136(5) . . ?

loop_
_geom_bond_atom_site_label_1
_geom_bond_atom_site_label_2
_geom_bond_distance
_geom_bond_site_symmetry_2
_geom_bond_publ_flag
Pd1 N2 2.013(4) 2_566 ?
Pd1 N1 2.027(4) . ?
Pd1 Cl2 2.3048(15) . ?
Pd1 Cl1 2.3068(14) . ?
Si1 C17 1.851(6) . ?
Si1 C18 1.861(6) . ?
Si1 C6 1.870(5) . ?
Si1 C3 1.879(5) . ?
Si2 C19 1.846(6) . ?
Si2 C20 1.861(6) . ?
Si2 C9 1.872(5) . ?
Si2 C12 1.899(5) . ?
N1 C5 1.322(7) . ?
N1 C1 1.336(7) . ?
N2 C14 1.325(7) . ?
N2 C15 1.341(6) . ?
N2 Pd1 2.013(4) 2_566 ?
C1 C2 1.402(7) . ?
C2 C3 1.383(7) . ?
C3 C4 1.393(7) . ?
C4 C5 1.382(7) . ?
C6 C11 1.361(7) . ?
C6 C7 1.390(8) . ?
C7 C8 1.421(8) . ?
C8 C9 1.386(8) . ?
C9 C10 1.380(7) . ?
C10 C11 1.427(8) . ?
C12 C13 1.375(7) . ?
C12 C16 1.395(7) . ?
C13 C14 1.381(7) . ?
C15 C16 1.389(7) . ?
O1 C21 1.515(10) . ?
C21 C22 1.451(10) . ?
O2 C23 1.529(10) . ?
C23 C24 1.458(10) . ?
